data_2010190
loop_
_publ_author_name
'Errington, William'
'Sparey, Tim J.'
'Taylor, Paul C.'

_publ_section_title <i>anti</i>,<i>anti</i>-<i>N</i>-(2,6-Dimethyl-1,3,5-trithian-1-ylidene)-4-methylbenzenesulfonamide
_journal_issue 11
_journal_name_full 'Acta Crystallographica Section C'
_journal_page_first 1821
_journal_page_last 1823
_journal_paper_doi 10.1107/S0108270194007110
_journal_volume 50
_journal_year 1994
_chemical_formula_sum 'C12 H17 N O2 S4'
_chemical_formula_weight 335.51
_chemical_name_systematic anti,anti-N-(2,6-dimethyl-1,3,5-trithian-1-ylidene)-4-methylbenzenesulfonamide
_space_group_IT_number 2
_symmetry_cell_setting triclinic
_symmetry_space_group_name_Hall '-P 1'
_symmetry_space_group_name_H-M 'P -1'
_audit_creation_method SHELXL
_cell_angle_alpha 98.91(5)
_cell_angle_beta 92.71(6)
_cell_angle_gamma 98.82(6)
_cell_formula_units_Z 2
_cell_length_a 7.486(6)
_cell_length_b 8.965(6)
_cell_length_c 11.323(8)
_cell_measurement_reflns_used 24
_cell_measurement_temperature 220(2)
_cell_measurement_theta_max 11
_cell_measurement_theta_min 10
_cell_volume 739.9(9)
_computing_cell_refinement 'Siemens R3m system'
_computing_data_collection 'Siemens R3m system'
_computing_data_reduction 'SHELXTL-Plus (Sheldrick, 1991)'
_computing_structure_refinement 'SHELXL93 (Sheldrick, 1994)'
_computing_structure_solution SHELXTL-Plus
_diffrn_ambient_temperature 220(2)
_diffrn_measurement_device 'Siemens R3m'
_diffrn_measurement_method \w-2\q
_diffrn_radiation_monochromator graphite
_diffrn_radiation_source 'normal-focus sealed tube'
_diffrn_radiation_type MoK\a
_diffrn_radiation_wavelength 0.71073
_diffrn_reflns_av_R_equivalents 0.0324
_diffrn_reflns_av_sigmaI/netI 0.0255
_diffrn_reflns_limit_h_max 8
_diffrn_reflns_limit_h_min 0
_diffrn_reflns_limit_k_max 10
_diffrn_reflns_limit_k_min -10
_diffrn_reflns_limit_l_max 13
_diffrn_reflns_limit_l_min -13
_diffrn_reflns_number 2836
_diffrn_reflns_theta_max 25.05
_diffrn_reflns_theta_min 1.83
_diffrn_standards_decay_% insignificant
_diffrn_standards_interval_count 200
_diffrn_standards_number 3
_exptl_absorpt_coefficient_mu 0.638
_exptl_absorpt_correction_type none
_exptl_crystal_colour colourless
_exptl_crystal_density_diffrn 1.506
_exptl_crystal_description block
_exptl_crystal_F_000 352
_exptl_crystal_size_max 0.27
_exptl_crystal_size_mid 0.18
_exptl_crystal_size_min 0.16
_refine_diff_density_max 0.51
_refine_diff_density_min -0.46
_refine_ls_extinction_method none
_refine_ls_goodness_of_fit_all 1.045
_refine_ls_goodness_of_fit_obs 1.066
_refine_ls_matrix_type full
_refine_ls_number_parameters 172
_refine_ls_number_reflns 2614
_refine_ls_number_restraints 4
_refine_ls_restrained_S_all 1.044
_refine_ls_restrained_S_obs 1.065
_refine_ls_R_factor_all 0.0453
_refine_ls_R_factor_obs 0.0382
_refine_ls_shift/esd_max 0.000
_refine_ls_shift/esd_mean 0.000
_refine_ls_structure_factor_coef Fsqd
_refine_ls_weighting_scheme
;calc w = 1/[\s^2^(F~o~^2^)+(0.0763P)^2^+0.3206P]
where P = (F~o~^2^+2F~c~^2^)/3
;
_refine_ls_wR_factor_all 0.1146
_refine_ls_wR_factor_obs 0.1076
_reflns_number_observed 2240
_reflns_number_total 2614
_reflns_observed_criterion >2\s(I)
_cod_data_source_file hr1035.cif
_cod_data_source_block tstwo
_cod_database_code 2010190

loop_
_symmetry_equiv_pos_as_xyz
'x, y, z'
'-x, -y, -z'

loop_
_atom_site_aniso_label
_atom_site_aniso_U_11
_atom_site_aniso_U_22
_atom_site_aniso_U_33
_atom_site_aniso_U_12
_atom_site_aniso_U_13
_atom_site_aniso_U_23
S1 0.0250(3) 0.0183(3) 0.0239(3) 0.0031(2) -0.0030(2) 0.0041(2)
S2 0.0328(4) 0.0291(4) 0.0273(4) 0.0040(3) -0.0056(3) 0.0104(3)
S3 0.0271(4) 0.0263(4) 0.0336(4) -0.0002(3) -0.0017(3) 0.0071(3)
S4 0.0274(4) 0.0284(4) 0.0257(3) 0.0033(3) -0.0014(3) 0.0075(3)
N1 0.0363(13) 0.0187(11) 0.0242(11) 0.0034(9) -0.0011(9) 0.0066(9)
O1 0.0360(11) 0.0429(12) 0.0381(11) -0.0075(9) -0.0035(9) 0.0155(9)
O2 0.0355(11) 0.0400(11) 0.0366(11) 0.0162(9) 0.0006(8) 0.0061(9)
C1 0.0280(13) 0.0216(12) 0.0232(12) 0.0024(10) -0.0052(10) 0.0032(10)
C2 0.0337(15) 0.0299(14) 0.0261(13) 0.0036(11) 0.0026(11) 0.0065(11)
C3 0.0236(13) 0.0261(13) 0.0299(14) 0.0044(10) 0.0009(10) 0.0048(10)
C4 0.0278(15) 0.041(2) 0.040(2) 0.0002(12) -0.0061(12) 0.0123(13)
C5 0.031(2) 0.047(2) 0.038(2) 0.0048(13) -0.0050(12) 0.0103(13)
C6 0.0301(14) 0.0274(13) 0.0206(12) 0.0023(11) -0.0007(10) 0.0057(10)
C7 0.042(2) 0.0245(14) 0.0297(14) 0.0071(12) -0.0015(12) 0.0060(11)
C8 0.041(2) 0.0317(15) 0.0296(14) -0.0027(12) -0.0033(12) 0.0027(12)
C9 0.0313(14) 0.040(2) 0.0257(13) 0.0018(12) -0.0022(11) 0.0091(11)
C10 0.043(2) 0.034(2) 0.035(2) 0.0105(13) -0.0050(13) 0.0115(12)
C11 0.042(2) 0.0247(13) 0.0301(14) 0.0025(12) -0.0047(12) 0.0049(11)
C12 0.041(2) 0.057(2) 0.048(2) -0.0021(15) -0.0126(14) 0.019(2)

loop_
_atom_site_label
_atom_site_fract_x
_atom_site_fract_y
_atom_site_fract_z
_atom_site_U_iso_or_equiv
_atom_site_thermal_displace_type
_atom_site_calc_flag
_atom_site_refinement_flags
_atom_site_occupancy
_atom_site_disorder_group
_atom_site_type_symbol
S1 0.02914(8) 0.23127(7) 0.44695(5) 0.0225(2) Uani d . 1 . S
S2 0.09021(9) 0.18226(7) 0.69943(6) 0.0295(2) Uani d . 1 . S
S3 -0.28043(9) 0.09508(7) 0.56689(6) 0.0294(2) Uani d . 1 . S
S4 0.16447(9) 0.33092(7) 0.24818(6) 0.0271(2) Uani d . 1 . S
N1 0.0817(3) 0.3743(2) 0.3752(2) 0.0263(5) Uani d . 1 . N
O1 0.2771(3) 0.4683(2) 0.2293(2) 0.0397(5) Uani d . 1 . O
O2 0.2422(3) 0.1927(2) 0.2391(2) 0.0364(5) Uani d . 1 . O
C1 0.1361(3) 0.3150(3) 0.5965(2) 0.0247(5) Uani d . 1 . C
H1 0.0884(3) 0.4085(3) 0.6255(2) 0.030 Uiso d R 1 . H
C2 -0.1496(4) 0.1727(3) 0.7060(2) 0.0299(6) Uani d . 1 . C
H2A -0.1886(4) 0.1092(3) 0.7645(2) 0.036 Uiso d R 1 . H
H2B -0.1753(4) 0.2743(3) 0.7335(2) 0.036 Uiso d R 1 . H
C3 -0.2067(3) 0.2397(3) 0.4783(2) 0.0265(6) Uani d . 1 . C
H3 -0.2169(3) 0.3411(3) 0.5210(2) 0.032 Uiso d R 1 . H
C4 0.3382(4) 0.3524(3) 0.5906(3) 0.0366(7) Uani d . 1 . C
H4A 0.3882(4) 0.4282(3) 0.6581(3) 0.055 Uiso d R 1 . H
H4B 0.3653(4) 0.3906(3) 0.5181(3) 0.055 Uiso d R 1 . H
H4C 0.3899(4) 0.2615(3) 0.5928(3) 0.055 Uiso d R 1 . H
C5 -0.3217(4) 0.2075(4) 0.3606(3) 0.0389(7) Uani d . 1 . C
H5A -0.4412(4) 0.2272(4) 0.3763(3) 0.058 Uiso d R 1 . H
H5B -0.3278(4) 0.1025(4) 0.3252(3) 0.058 Uiso d R 1 . H
H5C -0.2710(4) 0.2719(4) 0.3067(3) 0.058 Uiso d R 1 . H
C6 -0.0223(3) 0.2971(3) 0.1406(2) 0.0262(6) Uani d D 1 . C
C7 -0.0950(4) 0.1494(3) 0.0875(2) 0.0319(6) Uani d D 1 . C
H7 -0.0447(4) 0.0676(3) 0.1076(2) 0.038 Uiso d R 1 . H
C8 -0.2483(4) 0.1257(3) 0.0096(2) 0.0355(7) Uani d D 1 . C
H8 -0.2914(4) 0.0271(3) -0.0298(2) 0.043 Uiso d R 1 . H
C9 -0.3314(4) 0.2458(3) -0.0157(2) 0.0325(6) Uani d D 1 . C
C10 -0.2544(4) 0.3927(3) 0.0380(3) 0.0366(7) Uani d D 1 . C
H10 -0.3051(4) 0.4753(3) 0.0199(3) 0.044 Uiso d R 1 . H
C11 -0.1009(4) 0.4186(3) 0.1149(2) 0.0327(6) Uani d D 1 . C
H11 -0.0513(4) 0.5181(3) 0.1490(2) 0.039 Uiso d R 1 . H
C12 -0.4990(4) 0.2206(4) -0.0983(3) 0.0492(8) Uani d D 1 . C
H12A -0.6051(4) 0.2155(4) -0.0542(3) 0.074 Uiso d R 1 . H
H12B -0.5033(4) 0.1263(4) -0.1521(3) 0.074 Uiso d R 1 . H
H12C -0.4947(4) 0.3030(4) -0.1432(3) 0.074 Uiso d R 1 . H

loop_
_atom_type_symbol
_atom_type_description
_atom_type_scat_dispersion_real
_atom_type_scat_dispersion_imag
_atom_type_scat_source
C C 0.0033 0.0016 'International Tables Vol C Tables 4.2.6.8 and 6.1.1.4'
H H 0.0000 0.0000 'International Tables Vol C Tables 4.2.6.8 and 6.1.1.4'
N N 0.0061 0.0033 'International Tables Vol C Tables 4.2.6.8 and 6.1.1.4'
O O 0.0106 0.0060 'International Tables Vol C Tables 4.2.6.8 and 6.1.1.4'
S S 0.1246 0.1234 'International Tables Vol C Tables 4.2.6.8 and 6.1.1.4'

loop_
_geom_angle_atom_site_label_1
_geom_angle_atom_site_label_2
_geom_angle_atom_site_label_3
_geom_angle
_geom_angle_publ_flag
N1 S1 C3 103.18(13) y
N1 S1 C1 100.48(13) y
C3 S1 C1 98.48(14) y
C2 S2 C1 100.78(14) y
C3 S3 C2 100.59(14) y
O1 S4 O2 118.19(14) ?
O1 S4 N1 105.33(13) ?
O2 S4 N1 112.96(12) ?
O1 S4 C6 106.79(13) ?
O2 S4 C6 107.45(13) ?
N1 S4 C6 105.26(13) ?
S4 N1 S1 114.87(13) ?
C4 C1 S2 108.5(2) ?
C4 C1 S1 109.8(2) ?
S2 C1 S1 110.41(14) y
S2 C2 S3 114.9(2) y
C5 C3 S3 109.3(2) y
C5 C3 S1 108.8(2) y
S3 C3 S1 108.46(14) y
C11 C6 C7 120.2(2) ?
C11 C6 S4 119.3(2) ?
C7 C6 S4 120.4(2) ?
C8 C7 C6 119.1(3) ?
C9 C8 C7 121.6(3) ?
C8 C9 C10 118.0(3) ?
C8 C9 C12 121.9(3) ?
C10 C9 C12 120.2(3) ?
C11 C10 C9 121.2(3) ?
C6 C11 C10 119.9(3) ?

loop_
_geom_bond_atom_site_label_1
_geom_bond_atom_site_label_2
_geom_bond_site_symmetry_2
_geom_bond_distance
_geom_bond_publ_flag
S1 N1 . 1.630(2) y
S1 C3 . 1.828(3) y
S1 C1 . 1.835(3) y
S2 C2 . 1.790(3) y
S2 C1 . 1.798(3) y
S3 C3 . 1.797(3) y
S3 C2 . 1.797(3) y
S4 O1 . 1.433(2) y
S4 O2 . 1.439(2) ?
S4 N1 . 1.609(2) y
S4 C6 . 1.768(3) ?
C1 C4 . 1.506(4) ?
C3 C5 . 1.515(4) ?
C6 C11 . 1.376(4) ?
C6 C7 . 1.383(4) ?
C7 C8 . 1.383(4) ?
C8 C9 . 1.383(4) ?
C9 C10 . 1.386(4) ?
C9 C12 . 1.496(4) ?
C10 C11 . 1.377(4) ?

loop_
_geom_torsion_atom_site_label_1
_geom_torsion_atom_site_label_2
_geom_torsion_atom_site_label_3
_geom_torsion_atom_site_label_4
_geom_torsion
_geom_torsion_publ_flag
C2 S2 C1 S1 -66.3(2) yes
C1 S2 C2 S3 63.7(2) yes
C3 S3 C2 S2 -65.8(2) yes
C2 S3 C3 S1 69.5(2) yes
C1 S1 C3 S3 -73.3(2) yes
C3 S1 C1 S2 72.1(2) yes
